data_1564212
loop_
_publ_author_name
'Yu, Xiao-Yang'
'Li, Sheng-Ling'
'Zhang, Rui'
'Gao, Lu'
'Lu, Tong'
'Cao, Xue-Ling'
'Cui, Hao'
'Shi, Zhenyu'
'Zheng, Yuguo'
'Yang, Ying'

_publ_section_title
;
 A new 2D silver(I) inorganic-organic hybrid constructed from in situ
 decarboxylation reaction: Synthesis, structure and properties
;
_journal_name_full 'Inorganica Chimica Acta'
_journal_page_first 119717
_journal_paper_doi 10.1016/j.ica.2020.119717
_journal_volume 510
_journal_year 2020
_chemical_formula_sum 'C8 H8 Ag Mo3 N3 O10'
_chemical_formula_weight 701.86
_space_group_IT_number 11
_space_group_name_Hall '-P 2yb'
_space_group_name_H-M_alt 'P 1 21/m 1'
_symmetry_cell_setting monoclinic
_symmetry_space_group_name_H-M 'P 1 21/m 1'
_atom_sites_solution_hydrogens geom
_atom_sites_solution_primary direct
_atom_sites_solution_secondary difmap
_cell_angle_alpha 90.000(5)
_cell_angle_beta 104.723(5)
_cell_angle_gamma 90.000(5)
_cell_formula_units_Z 2
_cell_length_a 8.740(5)
_cell_length_b 7.607(5)
_cell_length_c 11.597(5)
_cell_measurement_reflns_used 1376
_cell_measurement_temperature 293(2)
_cell_measurement_theta_max 25.33
_cell_measurement_theta_min 2.623
_cell_volume 745.7(7)
_computing_structure_refinement 'SHELXL-97 (Sheldrick, 1997)'
_computing_structure_solution 'SHELXS-97 (Sheldrick, 1990)'
_diffrn_ambient_temperature 293(2)
_diffrn_measured_fraction_theta_full 0.999
_diffrn_measured_fraction_theta_max 0.999
_diffrn_measurement_device_type 'Bruker D8 QUEST'
_diffrn_measurement_method '\w scans'
_diffrn_radiation_monochromator graphite
_diffrn_radiation_source 'fine-focus sealed tube'
_diffrn_radiation_type MoK\a
_diffrn_radiation_wavelength 0.71069
_diffrn_reflns_av_R_equivalents 0.0331
_diffrn_reflns_av_sigmaI/netI 0.0142
_diffrn_reflns_limit_h_max 10
_diffrn_reflns_limit_h_min -10
_diffrn_reflns_limit_k_max 8
_diffrn_reflns_limit_k_min -9
_diffrn_reflns_limit_l_max 13
_diffrn_reflns_limit_l_min -13
_diffrn_reflns_number 16899
_diffrn_reflns_theta_full 25.33
_diffrn_reflns_theta_max 25.33
_diffrn_reflns_theta_min 2.62
_exptl_absorpt_coefficient_mu 3.819
_exptl_absorpt_correction_T_max 0.484
_exptl_absorpt_correction_T_min 0.397
_exptl_absorpt_correction_type multi-scan
_exptl_crystal_colour Yellow
_exptl_crystal_density_diffrn 3.126
_exptl_crystal_density_method 'not measured'
_exptl_crystal_description Stick
_exptl_crystal_F_000 660
_exptl_crystal_size_max 0.33
_exptl_crystal_size_mid 0.21
_exptl_crystal_size_min 0.19
_refine_diff_density_max 1.084
_refine_diff_density_min -0.602
_refine_diff_density_rms 0.111
_refine_ls_extinction_coef 0.0141(6)
_refine_ls_extinction_expression Fc^*^=kFc[1+0.001xFc^2^\l^3^/sin(2\q)]^-1/4^
_refine_ls_extinction_method SHELXL
_refine_ls_goodness_of_fit_ref 1.124
_refine_ls_hydrogen_treatment mixed
_refine_ls_matrix_type full
_refine_ls_number_parameters 161
_refine_ls_number_reflns 1471
_refine_ls_number_restraints 3
_refine_ls_restrained_S_all 1.132
_refine_ls_R_factor_all 0.0190
_refine_ls_R_factor_gt 0.0167
_refine_ls_shift/su_max 0.001
_refine_ls_shift/su_mean 0.000
_refine_ls_structure_factor_coef Fsqd
_refine_ls_weighting_details 'calc w=1/[\s^2^(Fo^2^)+(0.0280P)^2^+1.0380P] where P=(Fo^2^+2Fc^2^)/3'
_refine_ls_weighting_scheme calc
_refine_ls_wR_factor_gt 0.0480
_refine_ls_wR_factor_ref 0.0490
_reflns_number_gt 1376
_reflns_number_total 1471
_reflns_threshold_expression >2sigma(I)
_cod_data_source_file ICA-2020-510-119717.cif
_cod_data_source_block zy
_cod_original_sg_symbol_H-M P21/m
_cod_database_code 1564212

loop_
_symmetry_equiv_pos_as_xyz
'x, y, z'
'-x, y+1/2, -z'
'-x, -y, -z'
'x, -y-1/2, z'

loop_
_atom_site_label
_atom_site_type_symbol
_atom_site_fract_x
_atom_site_fract_y
_atom_site_fract_z
_atom_site_U_iso_or_equiv
_atom_site_adp_type
_atom_site_occupancy
_atom_site_symmetry_multiplicity
_atom_site_calc_flag
_atom_site_refinement_flags
_atom_site_disorder_assembly
_atom_site_disorder_group
Ag1 Ag -0.06689(5) -0.2500 0.46101(3) 0.05494(19) Uani 1 2 d S . .
Mo1 Mo 0.37649(4) -0.2500 0.62584(3) 0.01051(12) Uani 1 2 d S . .
Mo2 Mo 0.67524(3) 0.00163(3) 0.61691(2) 0.01196(11) Uani 1 1 d . . .
O1 O 0.4375(4) -0.2500 0.7776(3) 0.0222(7) Uani 1 2 d S . .
O2 O 0.4203(2) -0.0127(2) 0.58192(18) 0.0124(4) Uani 1 1 d . . .
O3 O 0.8615(2) -0.0338(3) 0.5987(2) 0.0202(5) Uani 1 1 d . . .
O4 O 0.6535(3) 0.2500 0.5777(3) 0.0132(6) Uani 1 2 d S . .
O5 O 0.6246(3) -0.2500 0.6111(3) 0.0142(6) Uani 1 2 d S . .
O6 O 0.7071(3) 0.0344(3) 0.76793(19) 0.0207(5) Uani 1 1 d . . .
O7 O 0.1729(3) -0.2500 0.5965(3) 0.0195(7) Uani 1 2 d S . .
N1 N -0.1709(5) -0.2500 0.2677(3) 0.0235(9) Uani 1 2 d S . .
N2 N -0.0481(7) -0.3088(7) -0.1169(4) 0.0267(14) Uani 0.50 1 d PD A -1
H2 H -0.1281 -0.3699 -0.1544 0.032 Uiso 0.50 1 calc PR A -1
N3 N 0.1237(6) -0.1845(7) 0.0233(4) 0.0219(12) Uani 0.50 1 d PD A -1
H3 H 0.1709 -0.1411 0.0916 0.026 Uiso 0.50 1 calc PR A -1
C1 C -0.3256(6) -0.2500 0.2210(5) 0.0426(15) Uani 1 2 d S . .
H1 H -0.380(7) -0.2500 0.275(5) 0.027(14) Uiso 1 2 d S . .
C2 C -0.3878(8) -0.1968(10) 0.1005(6) 0.035(2) Uani 0.50 1 d P . -1
H2A H -0.4918 -0.1581 0.0741 0.042 Uiso 0.50 1 calc PR . -1
C3 C -0.2912(8) -0.2038(8) 0.0240(6) 0.029(2) Uani 0.50 1 d P . -1
H3A H -0.3299 -0.1789 -0.0567 0.035 Uiso 0.50 1 calc PR . -1
C4 C -0.0759(5) -0.2500 0.1935(4) 0.0232(10) Uani 1 2 d S . .
H4 H 0.0329 -0.2500 0.2263 0.028 Uiso 1 2 calc SR . .
C5 C -0.1306(6) -0.2500 0.0718(4) 0.0237(10) Uani 1 2 d S . .
C6 C -0.0193(5) -0.2500 -0.0041(4) 0.0183(9) Uani 1 2 d SD . .
C7 C 0.1880(8) -0.1955(8) -0.0740(6) 0.0273(17) Uani 0.50 1 d PD A -1
H7 H 0.2913 -0.1680 -0.0751 0.033 Uiso 0.50 1 calc PR A -1
C8 C 0.0794(7) -0.2500 -0.1616(5) 0.0410(15) Uani 1 2 d SD . .
H8 H 0.074(10) -0.2500 -0.235(8) 0.08(3) Uiso 1 2 d S . .

loop_
_atom_site_aniso_label
_atom_site_aniso_U_11
_atom_site_aniso_U_22
_atom_site_aniso_U_33
_atom_site_aniso_U_23
_atom_site_aniso_U_13
_atom_site_aniso_U_12
Ag1 0.0290(3) 0.1202(5) 0.0147(2) 0.000 0.00376(17) 0.000
Mo1 0.0104(2) 0.0113(2) 0.01045(19) 0.000 0.00389(13) 0.000
Mo2 0.01023(16) 0.01292(16) 0.01113(16) 0.00107(9) -0.00024(10) -0.00191(9)
O1 0.0229(17) 0.0291(18) 0.0139(15) 0.000 0.0038(13) 0.000
O2 0.0133(10) 0.0101(10) 0.0133(10) -0.0018(7) 0.0022(8) 0.0008(7)
O3 0.0135(11) 0.0188(11) 0.0277(12) -0.0003(9) 0.0041(9) 0.0011(9)
O4 0.0146(15) 0.0100(14) 0.0144(14) 0.000 0.0028(11) 0.000
O5 0.0157(15) 0.0091(14) 0.0170(14) 0.000 0.0025(11) 0.000
O6 0.0257(12) 0.0191(11) 0.0147(10) -0.0020(9) 0.0006(9) -0.0008(10)
O7 0.0129(16) 0.0264(17) 0.0210(15) 0.000 0.0074(12) 0.000
N1 0.021(2) 0.034(2) 0.0141(18) 0.000 0.0035(15) 0.000
N2 0.027(3) 0.038(4) 0.015(2) -0.008(2) 0.004(2) -0.006(2)
N3 0.022(3) 0.029(3) 0.014(2) -0.0042(19) 0.004(2) -0.004(2)
C1 0.020(3) 0.086(5) 0.024(3) 0.000 0.010(2) 0.000
C2 0.019(3) 0.053(7) 0.030(3) -0.003(3) 0.001(3) 0.007(3)
C3 0.024(3) 0.043(7) 0.018(3) 0.003(3) 0.000(2) 0.004(3)
C4 0.015(2) 0.035(3) 0.018(2) 0.000 0.0017(18) 0.000
C5 0.020(2) 0.034(3) 0.015(2) 0.000 0.0024(18) 0.000
C6 0.019(2) 0.020(2) 0.013(2) 0.000 0.0001(17) 0.000
C7 0.028(3) 0.037(5) 0.021(3) -0.001(2) 0.014(3) -0.001(3)
C8 0.033(3) 0.077(5) 0.015(2) 0.000 0.008(2) 0.000

loop_
_atom_type_symbol
_atom_type_description
_atom_type_scat_dispersion_real
_atom_type_scat_dispersion_imag
_atom_type_scat_source
C C 0.0033 0.0016 'International Tables Vol C Tables 4.2.6.8 and 6.1.1.4'
H H 0.0000 0.0000 'International Tables Vol C Tables 4.2.6.8 and 6.1.1.4'
Ag Ag -0.8971 1.1015 'International Tables Vol C Tables 4.2.6.8 and 6.1.1.4'
Mo Mo -1.6832 0.6857 'International Tables Vol C Tables 4.2.6.8 and 6.1.1.4'
N N 0.0061 0.0033 'International Tables Vol C Tables 4.2.6.8 and 6.1.1.4'
O O 0.0106 0.0060 'International Tables Vol C Tables 4.2.6.8 and 6.1.1.4'

loop_
_geom_angle_atom_site_label_1
_geom_angle_atom_site_label_2
_geom_angle_atom_site_label_3
_geom_angle
_geom_angle_site_symmetry_1
_geom_angle_site_symmetry_3
N1 Ag1 O7 140.76(13) . .
N1 Ag1 O3 123.40(8) . 4_455
O7 Ag1 O3 83.94(8) . 4_455
N1 Ag1 O3 123.40(8) . 1_455
O7 Ag1 O3 83.94(8) . 1_455
O3 Ag1 O3 83.06(11) 4_455 1_455
O1 Mo1 O7 103.89(15) . .
O1 Mo1 O2 103.90(7) . 4
O7 Mo1 O2 102.18(7) . 4
O1 Mo1 O2 103.90(7) . .
O7 Mo1 O2 102.17(7) . .
O2 Mo1 O2 137.01(12) 4 .
O1 Mo1 O5 91.37(13) . .
O7 Mo1 O5 164.74(13) . .
O2 Mo1 O5 73.60(6) 4 .
O2 Mo1 O5 73.60(6) . .
O1 Mo1 O4 168.68(13) . 3_656
O7 Mo1 O4 87.43(12) . 3_656
O2 Mo1 O4 73.15(6) 4 3_656
O2 Mo1 O4 73.15(6) . 3_656
O5 Mo1 O4 77.31(10) . 3_656
O3 Mo2 O6 103.60(11) . .
O3 Mo2 O4 99.42(11) . .
O6 Mo2 O4 94.49(11) . .
O3 Mo2 O5 93.17(12) . .
O6 Mo2 O5 98.79(11) . .
O4 Mo2 O5 159.03(12) . .
O3 Mo2 O2 158.94(9) . .
O6 Mo2 O2 95.22(9) . .
O4 Mo2 O2 88.30(10) . .
O5 Mo2 O2 74.44(10) . .
O3 Mo2 O2 89.78(9) . 3_656
O6 Mo2 O2 164.11(9) . 3_656
O4 Mo2 O2 74.59(9) . 3_656
O5 Mo2 O2 88.84(10) . 3_656
O2 Mo2 O2 73.31(9) . 3_656
Mo1 O2 Mo2 105.09(9) . .
Mo1 O2 Mo2 104.94(8) . 3_656
Mo2 O2 Mo2 106.69(8) . 3_656
Mo2 O3 Ag1 125.89(11) . 1_655
Mo2 O4 Mo2 153.45(16) . 4_565
Mo2 O4 Mo1 102.61(8) . 3_656
Mo2 O4 Mo1 102.61(8) 4_565 3_656
Mo2 O5 Mo2 154.67(17) 4 .
Mo2 O5 Mo1 102.34(9) 4 .
Mo2 O5 Mo1 102.34(9) . .
Mo1 O7 Ag1 149.13(17) . .
C1 N1 C4 118.2(4) . .
C1 N1 Ag1 122.2(3) . .
C4 N1 Ag1 119.5(3) . .
C6 N2 C8 106.3(5) . .
C6 N3 C7 109.9(5) . .
N1 C1 C2 119.8(5) . 4
N1 C1 C2 119.8(5) . .
C2 C1 C2 33.0(6) 4 .
C3 C2 C1 118.7(6) . .
C2 C3 C5 117.9(6) . .
N1 C4 C5 123.4(4) . .
C4 C5 C3 117.0(5) . 4
C4 C5 C3 117.0(5) . .
C3 C5 C3 28.8(5) 4 .
C4 C5 C6 120.4(4) . .
C3 C5 C6 120.5(4) 4 .
C3 C5 C6 120.5(4) . .
N3 C6 N3 44.8(5) 4 .
N3 C6 N2 107.1(5) 4 4
N3 C6 N2 92.3(4) . 4
N3 C6 N2 92.3(4) 4 .
N3 C6 N2 107.1(5) . .
N2 C6 N2 38.9(5) 4 .
N3 C6 C5 126.3(4) 4 .
N3 C6 C5 126.3(4) . .
N2 C6 C5 126.5(4) 4 .
N2 C6 C5 126.5(4) . .
C8 C7 N3 107.2(6) . .
C7 C8 C7 38.1(6) 4 .
C7 C8 N2 95.8(5) 4 .
C7 C8 N2 107.9(5) . .
C7 C8 N2 107.9(5) 4 4
C7 C8 N2 95.8(5) . 4
N2 C8 N2 36.8(5) . 4

loop_
_geom_bond_atom_site_label_1
_geom_bond_atom_site_label_2
_geom_bond_distance
_geom_bond_site_symmetry_2
Ag1 N1 2.194(4) .
Ag1 O7 2.278(3) .
Ag1 O3 2.481(2) 4_455
Ag1 O3 2.481(2) 1_455
Mo1 O1 1.704(3) .
Mo1 O7 1.725(3) .
Mo1 O2 1.940(2) 4
Mo1 O2 1.940(2) .
Mo1 O5 2.218(3) .
Mo1 O4 2.308(3) 3_656
Mo2 O3 1.715(2) .
Mo2 O6 1.720(2) .
Mo2 O4 1.9412(14) .
Mo2 O5 1.9619(14) .
Mo2 O2 2.164(2) .
Mo2 O2 2.246(2) 3_656
O2 Mo2 2.246(2) 3_656
O3 Ag1 2.481(2) 1_655
O4 Mo2 1.9412(14) 4_565
O4 Mo1 2.308(3) 3_656
O5 Mo2 1.9619(14) 4
N1 C1 1.323(7) .
N1 C4 1.339(6) .
N2 C6 1.344(6) .
N2 C8 1.416(7) .
N3 C6 1.308(7) .
N3 C7 1.385(8) .
C1 C2 1.424(9) 4
C1 C2 1.424(9) .
C2 C3 1.372(10) .
C3 C5 1.416(8) .
C4 C5 1.371(6) .
C5 C3 1.416(8) 4
C5 C6 1.468(6) .
C6 N3 1.308(7) 4
C6 N2 1.344(6) 4
C7 C8 1.270(8) .
C8 C7 1.270(8) 4
C8 N2 1.416(7) 4

loop_
_geom_hbond_atom_site_label_D
_geom_hbond_atom_site_label_H
_geom_hbond_atom_site_label_A
_geom_hbond_distance_DH
_geom_hbond_distance_HA
_geom_hbond_distance_DA
_geom_hbond_angle_DHA
_geom_hbond_site_symmetry_A
N2 H2 O6 0.86 1.95 2.802(6) 172.7 4_454
N3 H3 O6 0.86 1.89 2.744(6) 172.9 3_656
